data_7114310
loop_
_publ_author_name
'Field, Lora M.'
'Lahti, Paul M.'
'Palacio, Fernando'

_publ_section_title
;
 1&#x2236;1 Complexes of 5-(4-[N-tert-butyl-N-aminoxyl]phenyl)pyrimidine
 with manganese(ii) and copper(ii) hexafluoroacetonylacetonateElectronic
 supplementary information (ESI) available: Spectroscopic data and
 crystallography for 1. Fig. S1: ESR spectrum of 1. See
 http://www.rsc.org/suppdata/cc/b1/b111295n/
;
_journal_issue 6
_journal_name_full 'Chemical Communications'
_journal_page_first 636
_journal_paper_doi 10.1039/b111295n
_journal_year 2002
_chemical_formula_sum 'C48 H36 Cu2 F24 N6 O10'
_chemical_formula_weight 1439.91
_chemical_melting_point 406.1(10)
_chemical_name_common '[Cu(hfac)2(PyrimPhNIT)]2'
_chemical_name_systematic
; 
? 
;
_space_group_IT_number 15
_symmetry_cell_setting monoclinic
_symmetry_space_group_name_Hall '-C 2yc'
_symmetry_space_group_name_H-M 'C 1 2/c 1'
_atom_sites_solution_hydrogens geom
_atom_sites_solution_primary direct
_atom_sites_solution_secondary difmap
_audit_creation_method SHELXL-97
_cell_angle_alpha 90.00
_cell_angle_beta 100.9537(5)
_cell_angle_gamma 90.00
_cell_formula_units_Z 4
_cell_length_a 13.5050(2)
_cell_length_b 14.5352(2)
_cell_length_c 33.6543(5)
_cell_measurement_reflns_used 5638
_cell_measurement_temperature 293(2)
_cell_measurement_theta_max 25.03
_cell_measurement_theta_min 4.08
_cell_volume 6485.91(16)
_computing_structure_refinement 'SHELXL-97 (Sheldrick, 1997)'
_computing_structure_solution 'SHELXS-97 (Sheldrick, 1990)'
_diffrn_ambient_temperature 293(2)
_diffrn_measured_fraction_theta_full 0.980
_diffrn_measured_fraction_theta_max 0.980
_diffrn_measurement_device_type 'Nonius KappaCCD area detector'
_diffrn_radiation_monochromator graphite
_diffrn_radiation_source 'fine-focus sealed tube'
_diffrn_radiation_type MoK\a
_diffrn_radiation_wavelength 0.71073
_diffrn_reflns_av_R_equivalents 0.0290
_diffrn_reflns_av_sigmaI/netI 0.0400
_diffrn_reflns_limit_h_max 15
_diffrn_reflns_limit_h_min -15
_diffrn_reflns_limit_k_max 17
_diffrn_reflns_limit_k_min -16
_diffrn_reflns_limit_l_max 40
_diffrn_reflns_limit_l_min -40
_diffrn_reflns_number 10456
_diffrn_reflns_theta_full 25.17
_diffrn_reflns_theta_max 25.17
_diffrn_reflns_theta_min 4.16
_exptl_absorpt_coefficient_mu 0.778
_exptl_absorpt_correction_T_max 0.8293
_exptl_absorpt_correction_T_min 0.5101
_exptl_absorpt_correction_type none
_exptl_crystal_density_diffrn 1.475
_exptl_crystal_density_method 'not measured'
_exptl_crystal_description plate
_exptl_crystal_F_000 2880
_exptl_crystal_size_max 1.00
_exptl_crystal_size_mid 1.00
_exptl_crystal_size_min 0.25
_refine_diff_density_max 1.128
_refine_diff_density_min -0.887
_refine_diff_density_rms 0.141
_refine_ls_extinction_method none
_refine_ls_goodness_of_fit_ref 2.798
_refine_ls_hydrogen_treatment mixed
_refine_ls_matrix_type full
_refine_ls_number_parameters 382
_refine_ls_number_reflns 5710
_refine_ls_number_restraints 456
_refine_ls_restrained_S_all 3.055
_refine_ls_R_factor_all 0.1475
_refine_ls_R_factor_gt 0.1280
_refine_ls_shift/su_max 0.024
_refine_ls_shift/su_mean 0.002
_refine_ls_structure_factor_coef Fsqd
_refine_ls_weighting_details 'calc w=1/[\s^2^(Fo^2^)+(0.1000P)^2^+0.0000P] where P=(Fo^2^+2Fc^2^)/3'
_refine_ls_weighting_scheme calc
_refine_ls_wR_factor_gt 0.3634
_refine_ls_wR_factor_ref 0.3732
_reflns_number_gt 4424
_reflns_number_total 5710
_reflns_threshold_expression >2sigma(I)
_cod_data_source_file b111295n.txt
_cod_data_source_block lf243
_cod_depositor_comments
;
The following automatic conversions were performed:

'_chemical_melting_point' value '132-134 C' was changed to
'406.1(10)' - it was converted from degrees Celsius(C) to Kelvins(K),
the average value was taken and precision was
estimated.

'_symmetry_cell_setting' value 'Monoclinic' changed to
'monoclinic' according to
/usr/data/users/saulius/automatic-downloads/retrospective/RSC/lib/dictionaries/cif_core.dic
dictionary named 'cif_core.dic' version 2.4.2 from 2011-04-26.

Automatic conversion script
Id: cif_fix_values 2281 2013-09-26 08:29:07Z andrius 
;
_cod_original_sg_symbol_H-M C2/c
_cod_database_code 7114310

loop_
_symmetry_equiv_pos_as_xyz
'x, y, z'
'-x, y, -z+1/2'
'x+1/2, y+1/2, z'
'-x+1/2, y+1/2, -z+1/2'
'-x, -y, -z'
'x, -y, z-1/2'
'-x+1/2, -y+1/2, -z'
'x+1/2, -y+1/2, z-1/2'

loop_
_atom_site_label
_atom_site_type_symbol
_atom_site_fract_x
_atom_site_fract_y
_atom_site_fract_z
_atom_site_U_iso_or_equiv
_atom_site_adp_type
_atom_site_occupancy
_atom_site_symmetry_multiplicity
_atom_site_calc_flag
_atom_site_refinement_flags
Cu Cu 0.26631(8) 0.59344(6) 0.10220(3) 0.0612(5) Uani 1 1 d .
O1 O 0.5688(5) 0.4378(5) -0.14349(19) 0.0820(18) Uani 1 1 d .
O2 O 0.2196(4) 0.5327(4) 0.14789(18) 0.0709(15) Uani 1 1 d .
O3 O 0.2743(5) 0.7116(4) 0.12900(19) 0.0780(17) Uani 1 1 d .
O4 O 0.0970(5) 0.6093(4) 0.07664(19) 0.0738(17) Uani 1 1 d .
O5 O 0.2551(4) 0.4751(3) 0.07465(16) 0.0610(14) Uani 1 1 d .
N1 N 0.3271(4) 0.6509(4) 0.05616(18) 0.0529(15) Uani 1 1 d .
N2 N 0.3743(6) 0.7844(5) 0.0240(2) 0.0690(18) Uani 1 1 d .
N3 N 0.4840(5) 0.4214(5) -0.1350(2) 0.0644(17) Uani 1 1 d .
C1 C 0.3522(6) 0.6016(5) 0.0271(2) 0.0561(18) Uani 1 1 d .
H1 H 0.3448 0.5382 0.0285 0.067 Uiso 1 1 calc R
C2 C 0.3421(6) 0.7404(5) 0.0538(2) 0.062(2) Uani 1 1 d .
H2 H 0.3289 0.7761 0.0751 0.074 Uiso 1 1 calc R
C3 C 0.3973(6) 0.7332(5) -0.0045(3) 0.065(2) Uani 1 1 d .
H3 H 0.4208 0.7614 -0.0258 0.078 Uiso 1 1 calc R
C4 C 0.3880(5) 0.6353(5) -0.0046(2) 0.0522(17) Uani 1 1 d .
C5 C 0.4124(5) 0.5785(5) -0.0387(2) 0.0501(17) Uani 1 1 d .
C6 C 0.4818(6) 0.6103(5) -0.0619(2) 0.063(2) Uani 1 1 d .
H6 H 0.5131 0.6669 -0.0560 0.076 Uiso 1 1 calc R
C7 C 0.5037(6) 0.5579(6) -0.0934(3) 0.067(2) Uani 1 1 d .
H7 H 0.5497 0.5795 -0.1085 0.080 Uiso 1 1 calc R
C8 C 0.4564(6) 0.4718(5) -0.1027(2) 0.0571(18) Uani 1 1 d .
C9 C 0.3929(6) 0.4404(6) -0.0784(2) 0.061(2) Uani 1 1 d .
H9 H 0.3640 0.3824 -0.0833 0.074 Uiso 1 1 calc R
C10 C 0.3707(6) 0.4914(6) -0.0474(2) 0.064(2) Uani 1 1 d .
H10 H 0.3270 0.4677 -0.0317 0.077 Uiso 1 1 calc R
C11 C 0.4176(7) 0.3535(7) -0.1614(3) 0.079(3) Uani 1 1 d .
C12 C 0.3072(8) 0.3803(9) -0.1673(4) 0.106(4) Uani 1 1 d .
H12A H 0.2863 0.3809 -0.1416 0.158 Uiso 1 1 calc R
H12B H 0.2673 0.3365 -0.1848 0.158 Uiso 1 1 calc R
H12C H 0.2980 0.4404 -0.1793 0.158 Uiso 1 1 calc R
C13 C 0.4332(9) 0.2587(7) -0.1402(4) 0.104(4) Uani 1 1 d .
H13A H 0.5029 0.2414 -0.1367 0.156 Uiso 1 1 calc R
H13B H 0.3924 0.2135 -0.1565 0.156 Uiso 1 1 calc R
H13C H 0.4138 0.2625 -0.1142 0.156 Uiso 1 1 calc R
C14 C 0.4498(10) 0.3499(10) -0.2007(3) 0.124(5) Uani 1 1 d .
H14A H 0.5192 0.3314 -0.1968 0.185 Uiso 1 1 calc R
H14B H 0.4423 0.4096 -0.2131 0.185 Uiso 1 1 calc R
H14C H 0.4089 0.3063 -0.2180 0.185 Uiso 1 1 calc R
C15 C 0.1466(10) 0.5128(9) 0.2058(3) 0.154(7) Uani 1 1 d D
C16 C 0.1991(8) 0.5735(8) 0.1784(3) 0.086(3) Uani 1 1 d .
C17 C 0.2158(9) 0.6676(7) 0.1877(3) 0.096(3) Uani 1 1 d .
H17 H 0.2007 0.6896 0.2118 0.115 Uiso 1 1 calc R
C18 C 0.2528(7) 0.7278(6) 0.1633(3) 0.079(3) Uani 1 1 d .
C19 C 0.2686(8) 0.8302(7) 0.1749(3) 0.103(4) Uani 1 1 d D
C20 C -0.0666(8) 0.5497(6) 0.0666(3) 0.091(3) Uani 1 1 d D
C21 C 0.0437(7) 0.5402(6) 0.0690(3) 0.066(2) Uani 1 1 d .
C22 C 0.0776(6) 0.4502(6) 0.0607(3) 0.068(2) Uani 1 1 d .
H22 H 0.0295 0.4045 0.0531 0.081 Uiso 1 1 calc R
C23 C 0.1777(6) 0.4277(5) 0.0634(2) 0.0566(19) Uani 1 1 d .
C24 C 0.2034(6) 0.3349(5) 0.0499(3) 0.067(2) Uani 1 1 d D
F1 F 0.1732(13) 0.4263(9) 0.2046(5) 0.135(5) Uiso 0.50 1 d PD
F2 F 0.1680(10) 0.5383(8) 0.2434(3) 0.101(4) Uiso 0.50 1 d PD
F3 F 0.0499(11) 0.5135(16) 0.1948(6) 0.199(10) Uiso 0.50 1 d PD
F1A F 0.1061(13) 0.5599(9) 0.2315(5) 0.129(5) Uiso 0.50 1 d PD
F2A F 0.0807(12) 0.4571(11) 0.1869(4) 0.134(5) Uiso 0.50 1 d PD
F3A F 0.2209(13) 0.4677(17) 0.2264(7) 0.231(12) Uiso 0.50 1 d PD
F4 F 0.3522(10) 0.8379(12) 0.2006(5) 0.145(6) Uiso 0.50 1 d PD
F5 F 0.2731(11) 0.8848(10) 0.1443(3) 0.116(4) Uiso 0.50 1 d PD
F6 F 0.1970(8) 0.8665(10) 0.1906(4) 0.111(4) Uiso 0.50 1 d PD
F4A F 0.1972(10) 0.8814(13) 0.1571(5) 0.152(6) Uiso 0.50 1 d PD
F5A F 0.2738(13) 0.8383(11) 0.2137(3) 0.141(5) Uiso 0.50 1 d PD
F6A F 0.3530(9) 0.8613(11) 0.1670(5) 0.128(5) Uiso 0.50 1 d PD
F7 F -0.1217(10) 0.5275(10) 0.0304(3) 0.106(4) Uiso 0.50 1 d PD
F8 F -0.1054(10) 0.4893(8) 0.0894(4) 0.109(4) Uiso 0.50 1 d PD
F9 F -0.0949(12) 0.6285(8) 0.0785(5) 0.138(6) Uiso 0.50 1 d PD
F7A F -0.0861(13) 0.5461(12) 0.1024(3) 0.143(6) Uiso 0.50 1 d PD
F8A F -0.0983(10) 0.6334(7) 0.0537(4) 0.107(4) Uiso 0.50 1 d PD
F9A F -0.1226(13) 0.4923(9) 0.0424(5) 0.142(7) Uiso 0.50 1 d PD
F10 F 0.1279(4) 0.2793(4) 0.03466(18) 0.0998(17) Uiso 1 1 d D
F11 F 0.2619(4) 0.3394(4) 0.02245(17) 0.0917(16) Uiso 1 1 d D
F12 F 0.2564(5) 0.2864(5) 0.08066(19) 0.113(2) Uiso 1 1 d D

loop_
_atom_site_aniso_label
_atom_site_aniso_U_11
_atom_site_aniso_U_22
_atom_site_aniso_U_33
_atom_site_aniso_U_23
_atom_site_aniso_U_13
_atom_site_aniso_U_12
Cu 0.0776(8) 0.0480(7) 0.0643(7) -0.0110(4) 0.0292(5) -0.0112(4)
O1 0.085(4) 0.099(4) 0.068(4) -0.010(3) 0.031(3) -0.016(4)
O2 0.085(4) 0.063(3) 0.069(4) -0.005(3) 0.025(3) -0.016(3)
O3 0.114(5) 0.054(3) 0.075(4) -0.017(3) 0.042(3) -0.012(3)
O4 0.084(4) 0.054(3) 0.088(4) -0.005(3) 0.026(3) 0.002(3)
O5 0.065(3) 0.050(3) 0.072(3) -0.013(3) 0.023(3) -0.013(3)
N1 0.060(4) 0.041(3) 0.057(4) -0.001(3) 0.010(3) -0.009(3)
N2 0.086(5) 0.049(4) 0.075(5) -0.008(3) 0.023(4) -0.014(3)
N3 0.061(4) 0.076(4) 0.061(4) -0.003(3) 0.023(3) -0.002(3)
C1 0.058(4) 0.046(4) 0.067(5) 0.000(3) 0.019(4) -0.002(3)
C2 0.071(5) 0.050(4) 0.067(5) -0.009(4) 0.021(4) -0.007(4)
C3 0.075(5) 0.055(5) 0.067(5) 0.008(4) 0.017(4) -0.009(4)
C4 0.046(4) 0.053(4) 0.057(4) 0.002(3) 0.008(3) -0.008(3)
C5 0.048(4) 0.044(4) 0.057(4) 0.002(3) 0.009(3) -0.009(3)
C6 0.071(5) 0.056(5) 0.066(5) -0.007(4) 0.019(4) -0.023(4)
C7 0.073(5) 0.060(5) 0.074(5) -0.001(4) 0.033(4) -0.013(4)
C8 0.063(4) 0.056(4) 0.053(4) -0.008(3) 0.012(3) -0.011(4)
C9 0.069(5) 0.051(4) 0.069(5) -0.012(4) 0.025(4) -0.014(4)
C10 0.069(5) 0.065(5) 0.064(5) 0.006(4) 0.025(4) -0.007(4)
C11 0.079(6) 0.089(7) 0.069(6) -0.024(5) 0.012(4) -0.010(5)
C12 0.097(8) 0.118(8) 0.090(8) -0.026(7) -0.011(6) -0.006(7)
C13 0.124(9) 0.062(6) 0.128(10) -0.026(6) 0.029(7) -0.008(6)
C14 0.140(10) 0.163(13) 0.071(7) -0.031(7) 0.029(7) -0.048(9)
C15 0.191(16) 0.220(19) 0.065(7) 0.020(10) 0.058(9) 0.074(15)
C16 0.106(8) 0.099(7) 0.053(5) -0.008(5) 0.016(5) -0.019(6)
C17 0.138(9) 0.089(7) 0.071(6) -0.023(5) 0.045(6) -0.020(7)
C18 0.093(6) 0.063(5) 0.086(6) -0.024(5) 0.033(5) -0.009(5)
C19 0.114(8) 0.119(9) 0.078(7) -0.049(7) 0.020(6) 0.005(7)
C20 0.108(8) 0.074(6) 0.095(8) -0.006(6) 0.026(6) 0.012(6)
C21 0.070(5) 0.057(5) 0.074(5) 0.004(4) 0.022(4) 0.006(4)
C22 0.070(5) 0.053(5) 0.085(6) -0.006(4) 0.026(4) -0.009(4)
C23 0.072(5) 0.040(4) 0.063(5) 0.000(3) 0.024(4) -0.009(4)
C24 0.066(5) 0.052(4) 0.084(6) -0.004(4) 0.019(4) -0.019(4)

loop_
_atom_type_symbol
_atom_type_description
_atom_type_scat_dispersion_real
_atom_type_scat_dispersion_imag
_atom_type_scat_source
C C 0.0033 0.0016 'International Tables Vol C Tables 4.2.6.8 and 6.1.1.4'
H H 0.0000 0.0000 'International Tables Vol C Tables 4.2.6.8 and 6.1.1.4'
N N 0.0061 0.0033 'International Tables Vol C Tables 4.2.6.8 and 6.1.1.4'
O O 0.0106 0.0060 'International Tables Vol C Tables 4.2.6.8 and 6.1.1.4'
F F 0.0171 0.0103 'International Tables Vol C Tables 4.2.6.8 and 6.1.1.4'
Cu Cu 0.3201 1.2651 'International Tables Vol C Tables 4.2.6.8 and 6.1.1.4'

loop_
_geom_angle_atom_site_label_1
_geom_angle_atom_site_label_2
_geom_angle_atom_site_label_3
_geom_angle
_geom_angle_site_symmetry_3
O3 Cu O5 178.7(3) .
O3 Cu O2 91.8(2) .
O5 Cu O2 88.2(2) .
O3 Cu N1 89.8(2) .
O5 Cu N1 90.3(2) .
O2 Cu N1 174.9(2) .
O3 Cu O4 92.8(3) .
O5 Cu O4 85.9(2) .
O2 Cu O4 83.9(2) .
N1 Cu O4 100.8(2) .
O3 Cu O1 86.3(3) 5_665
O5 Cu O1 95.0(2) 5_665
O2 Cu O1 82.3(2) 5_665
N1 Cu O1 93.0(2) 5_665
O4 Cu O1 166.1(2) 5_665
N3 O1 Cu 127.6(5) 5_665
C16 O2 Cu 125.0(6) .
C18 O3 Cu 126.1(6) .
C21 O4 Cu 119.7(5) .
C23 O5 Cu 128.0(5) .
C1 N1 C2 115.4(7) .
C1 N1 Cu 122.5(5) .
C2 N1 Cu 122.1(5) .
C3 N2 C2 116.1(7) .
O1 N3 C8 117.5(6) .
O1 N3 C11 117.2(7) .
C8 N3 C11 125.2(7) .
N1 C1 C4 125.3(7) .
N1 C2 N2 126.6(7) .
N2 C3 C4 122.6(7) .
C1 C4 C3 113.9(7) .
C1 C4 C5 124.9(7) .
C3 C4 C5 121.2(7) .
C10 C5 C6 117.9(7) .
C10 C5 C4 121.4(7) .
C6 C5 C4 120.6(6) .
C7 C6 C5 120.4(7) .
C6 C7 C8 120.3(7) .
C9 C8 C7 118.1(7) .
C9 C8 N3 124.9(7) .
C7 C8 N3 116.9(7) .
C10 C9 C8 122.1(7) .
C9 C10 C5 121.1(7) .
C14 C11 N3 108.1(8) .
C14 C11 C12 110.0(9) .
N3 C11 C12 111.7(8) .
C14 C11 C13 110.3(10) .
N3 C11 C13 107.4(7) .
C12 C11 C13 109.4(9) .
F2A C15 F3A 110.1(14) .
F3 C15 F2 107.6(11) .
F2A C15 F1A 108.8(12) .
F3A C15 F1A 107.0(12) .
F3 C15 F1 105.6(13) .
F2 C15 F1 107.0(11) .
F2A C15 C16 115.0(11) .
F3A C15 C16 102.4(16) .
F3 C15 C16 112.4(14) .
F2 C15 C16 112.1(12) .
F1A C15 C16 113.2(13) .
F1 C15 C16 111.8(12) .
O2 C16 C17 125.8(9) .
O2 C16 C15 114.4(9) .
C17 C16 C15 119.7(9) .
C18 C17 C16 123.5(9) .
O3 C18 C17 127.3(8) .
O3 C18 C19 111.6(8) .
C17 C18 C19 121.0(8) .
F4A C19 F5A 108.2(11) .
F4 C19 F6 108.6(10) .
F4A C19 F6A 108.4(12) .
F5A C19 F6A 106.9(11) .
F4 C19 F5 107.9(11) .
F6 C19 F5 102.9(10) .
F4A C19 C18 112.8(11) .
F4 C19 C18 108.3(11) .
F5A C19 C18 108.8(11) .
F6 C19 C18 114.7(10) .
F6A C19 C18 111.5(10) .
F5 C19 C18 114.1(9) .
F7A C20 F9A 111.2(11) .
F7A C20 F8A 103.5(10) .
F9A C20 F8A 105.5(10) .
F9 C20 F8 103.6(10) .
F9 C20 F7 110.4(10) .
F8 C20 F7 98.7(9) .
F7A C20 C21 109.3(11) .
F9 C20 C21 114.8(10) .
F9A C20 C21 115.5(11) .
F8A C20 C21 111.1(9) .
F8 C20 C21 114.1(9) .
F7 C20 C21 113.8(9) .
O4 C21 C22 126.2(8) .
O4 C21 C20 118.3(7) .
C22 C21 C20 115.5(8) .
C23 C22 C21 123.4(8) .
O5 C23 C22 130.1(7) .
O5 C23 C24 111.2(7) .
C22 C23 C24 118.7(7) .
F10 C24 F11 106.1(7) .
F10 C24 F12 103.7(6) .
F11 C24 F12 105.3(7) .
F10 C24 C23 117.6(7) .
F11 C24 C23 111.9(6) .
F12 C24 C23 111.2(7) .

loop_
_geom_bond_atom_site_label_1
_geom_bond_atom_site_label_2
_geom_bond_distance
_geom_bond_site_symmetry_2
Cu O3 1.933(5) .
Cu O5 1.946(5) .
Cu O2 1.978(6) .
Cu N1 2.062(6) .
Cu O4 2.297(6) .
Cu O1 2.434(7) 5_665
O1 N3 1.254(9) .
O2 C16 1.263(11) .
O3 C18 1.264(10) .
O4 C21 1.234(10) .
O5 C23 1.250(9) .
N1 C1 1.308(9) .
N1 C2 1.321(9) .
N2 C3 1.300(10) .
N2 C2 1.329(10) .
N3 C8 1.419(10) .
N3 C11 1.506(11) .
C1 C4 1.345(11) .
C3 C4 1.429(10) .
C4 C5 1.500(11) .
C5 C10 1.394(11) .
C5 C6 1.406(11) .
C6 C7 1.381(11) .
C7 C8 1.414(11) .
C8 C9 1.369(11) .
C9 C10 1.358(11) .
C11 C14 1.470(14) .
C11 C12 1.518(15) .
C11 C13 1.548(14) .
C15 F2A 1.280(12) .
C15 F3A 1.286(12) .
C15 F3 1.288(12) .
C15 F2 1.300(11) .
C15 F1A 1.302(11) .
C15 F1 1.310(12) .
C15 C16 1.542(16) .
C16 C17 1.412(14) .
C17 C18 1.359(13) .
C18 C19 1.544(13) .
C19 F4A 1.273(11) .
C19 F4 1.289(11) .
C19 F5A 1.296(11) .
C19 F6 1.298(10) .
C19 F6A 1.300(11) .
C19 F5 1.311(11) .
C20 F7A 1.282(11) .
C20 F9 1.293(11) .
C20 F9A 1.303(11) .
C20 F8A 1.334(11) .
C20 F8 1.336(10) .
C20 F7 1.342(11) .
C20 C21 1.483(13) .
C21 C22 1.431(11) .
C22 C23 1.377(11) .
C23 C24 1.486(10) .
C24 F10 1.325(8) .
C24 F11 1.326(8) .
C24 F12 1.341(9) .
